data_2203716
loop_
_publ_author_name
'Nockemann, Peter'
'Meyer, Gerd'

_publ_section_title <i>catena</i>-Poly[mercury(II)-di-\m-bromo-\m-pyridazine-\k^2^<i>N</i>:<i>N</i>']
_journal_issue 6
_journal_name_full 'Acta Crystallographica Section E'
_journal_page_first m753
_journal_page_last m754
_journal_paper_doi 10.1107/S1600536804010402
_journal_volume 60
_journal_year 2004
_chemical_formula_iupac '[Hg Br2 (C4 H4 N2)]'
_chemical_formula_moiety 'C4 H4 Br2 Hg N2'
_chemical_formula_sum 'C4 H4 Br2 Hg N2'
_chemical_formula_weight 440.50
_chemical_name_systematic
;
catena-Poly[mercury(II)-di-\m-bromo-\m-pyridazine-\k^2^N:N']
;
_space_group_IT_number 15
_symmetry_cell_setting monoclinic
_symmetry_space_group_name_Hall '-C 2yc'
_symmetry_space_group_name_H-M 'C 1 2/c 1'
_atom_sites_solution_hydrogens geom
_atom_sites_solution_primary direct
_atom_sites_solution_secondary difmap
_audit_creation_method SHELXL-97
_cell_angle_alpha 90.00
_cell_angle_beta 131.061(18)
_cell_angle_gamma 90.00
_cell_formula_units_Z 4
_cell_length_a 10.178(3)
_cell_length_b 13.653(3)
_cell_length_c 7.438(2)
_cell_measurement_reflns_used 3625
_cell_measurement_temperature 293(2)
_cell_measurement_theta_max 32.2
_cell_measurement_theta_min 3.0
_cell_volume 779.3(4)
_computing_cell_refinement 'X-STEP32 (Stoe & Cie, 2000)'
_computing_data_collection 'X-AREA (Stoe & Cie, 2001)'
_computing_data_reduction 'X-RED (Stoe & Cie, 2001)'
_computing_molecular_graphics 'DIAMOND (Brandenburg, 1999)'
_computing_publication_material SHELXL97
_computing_structure_refinement 'SHELXL97 (Sheldrick, 1997)'
_computing_structure_solution 'SHELXS97 (Sheldrick, 1997)'
_diffrn_ambient_temperature 293(2)
_diffrn_measured_fraction_theta_full 1.000
_diffrn_measured_fraction_theta_max 1.000
_diffrn_measurement_device_type 'Stoe IPDS-I'
_diffrn_measurement_method \f
_diffrn_radiation_monochromator graphite
_diffrn_radiation_source 'fine-focus sealed tube'
_diffrn_radiation_type MoK\a
_diffrn_radiation_wavelength 0.71073
_diffrn_reflns_av_R_equivalents 0.2695
_diffrn_reflns_av_sigmaI/netI 0.1471
_diffrn_reflns_limit_h_max 12
_diffrn_reflns_limit_h_min -12
_diffrn_reflns_limit_k_max 16
_diffrn_reflns_limit_k_min -16
_diffrn_reflns_limit_l_max 9
_diffrn_reflns_limit_l_min -8
_diffrn_reflns_number 3824
_diffrn_reflns_theta_full 25.99
_diffrn_reflns_theta_max 25.99
_diffrn_reflns_theta_min 2.98
_diffrn_standards_decay_% 0
_diffrn_standards_interval_count 0
_diffrn_standards_interval_time 0
_diffrn_standards_number 0
_exptl_absorpt_coefficient_mu 29.917
_exptl_absorpt_correction_T_max 0.0682
_exptl_absorpt_correction_T_min 0.0040
_exptl_absorpt_correction_type numerical
_exptl_absorpt_process_details '(X-SHAPE; Stoe & Cie, 1998)'
_exptl_crystal_colour colorless
_exptl_crystal_density_diffrn 3.754
_exptl_crystal_density_method 'not measured'
_exptl_crystal_description prism
_exptl_crystal_F_000 768
_exptl_crystal_size_max 0.3
_exptl_crystal_size_mid 0.2
_exptl_crystal_size_min 0.2
_refine_diff_density_max 1.764
_refine_diff_density_min -3.928
_refine_ls_extinction_coef 0.0013(5)
_refine_ls_extinction_expression Fc^*^=kFc[1+0.001xFc^2^\l^3^/sin(2\q)]^-1/4^
_refine_ls_extinction_method SHELXL
_refine_ls_goodness_of_fit_ref 0.977
_refine_ls_hydrogen_treatment constr
_refine_ls_matrix_type full
_refine_ls_number_parameters 41
_refine_ls_number_reflns 771
_refine_ls_number_restraints 0
_refine_ls_restrained_S_all 0.977
_refine_ls_R_factor_all 0.0729
_refine_ls_R_factor_gt 0.0662
_refine_ls_shift/su_max 0.000
_refine_ls_shift/su_mean 0.000
_refine_ls_structure_factor_coef Fsqd
_refine_ls_weighting_details 'calc w = 1/[\s^2^(Fo^2^)+(0.0896P)^2^] where P = (Fo^2^+2Fc^2^)/3'
_refine_ls_weighting_scheme calc
_refine_ls_wR_factor_gt 0.1569
_refine_ls_wR_factor_ref 0.1647
_reflns_number_gt 637
_reflns_number_total 771
_reflns_threshold_expression I>2\s(I)
_cod_data_source_file cf6341.cif
_cod_data_source_block I
_cod_depositor_comments
;
The following automatic conversions were performed:
'_geom_bond_publ_flag' value 'Y' changed to 'y' according to
'/home/saulius/struct/CIF-dictionaries/cif_core.dic' dictionary named
'cif_core.dic' version 2.4.1 from 2010-06-29 (7
times).

'_geom_angle_publ_flag' value 'Y' changed to 'y' according to
'/home/saulius/struct/CIF-dictionaries/cif_core.dic' dictionary named
'cif_core.dic' version 2.4.1 from 2010-06-29 (13 times).

Automatic conversion script
Id: cif_fix_enum 1527 2010-12-29 10:47:43Z saulius 

The following automatic conversions were performed:

'_geom_bond_publ_flag' value 'Y' changed to 'y' according to
/home/saulius/struct/CIF-dictionaries/cif_core.dic dictionary named
'cif_core.dic' version 2.4.1 from 2010-06-29 (7
times).

'_geom_angle_publ_flag' value 'Y' changed to 'y' according
to /home/saulius/struct/CIF-dictionaries/cif_core.dic dictionary
named 'cif_core.dic' version 2.4.1 from 2010-06-29 (13 times).

Automatic conversion script
Id: cif_fix_values 1715 2011-07-08 13:25:40Z adriana 
;
_cod_original_sg_symbol_H-M 'C 2/c'
_cod_database_code 2203716
_cod_database_fobs_code 2203716

loop_
_symmetry_equiv_pos_as_xyz
'x, y, z'
'-x, y, -z+1/2'
'x+1/2, y+1/2, z'
'-x+1/2, y+1/2, -z+1/2'
'-x, -y, -z'
'x, -y, z-1/2'
'-x+1/2, -y+1/2, -z'
'x+1/2, -y+1/2, z-1/2'

loop_
_atom_site_label
_atom_site_fract_x
_atom_site_fract_y
_atom_site_fract_z
_atom_site_U_iso_or_equiv
_atom_site_adp_type
_atom_site_calc_flag
_atom_site_refinement_flags
_atom_site_occupancy
_atom_site_type_symbol
Hg 0.0000 0.0000 0.5000 0.0638(5) Uani d S 1 Hg
Br 0.24317(15) -0.06977(10) 1.0125(2) 0.0598(5) Uani d . 1 Br
N -0.0107(14) 0.1633(8) 0.6516(17) 0.057(2) Uani d . 1 N
C1 -0.0162(13) 0.2498(6) 0.5620(17) 0.063(3) Uani d . 1 C
H1 -0.0246 0.2494 0.4297 0.075 Uiso calc R 1 H
C2 -0.0104(13) 0.3381(6) 0.6515(17) 0.063(3) Uani d R 1 C
H2 -0.0207 0.3963 0.5783 0.075 Uiso calc R 1 H

loop_
_atom_site_aniso_label
_atom_site_aniso_U_11
_atom_site_aniso_U_22
_atom_site_aniso_U_33
_atom_site_aniso_U_12
_atom_site_aniso_U_13
_atom_site_aniso_U_23
Hg 0.0995(7) 0.0555(6) 0.0727(6) -0.0168(3) 0.0723(5) -0.0148(3)
Br 0.0712(7) 0.0608(8) 0.0572(7) 0.0033(5) 0.0464(6) 0.0038(5)
N 0.083(6) 0.058(6) 0.057(5) 0.001(5) 0.057(5) -0.001(4)
C1 0.085(8) 0.054(6) 0.068(7) -0.010(5) 0.059(7) -0.002(5)
C2 0.100(8) 0.044(6) 0.066(7) 0.004(6) 0.064(7) 0.004(5)

loop_
_atom_type_symbol
_atom_type_description
_atom_type_scat_dispersion_real
_atom_type_scat_dispersion_imag
_atom_type_scat_source
C C 0.0033 0.0016 'International Tables Vol C Tables 4.2.6.8 and 6.1.1.4'
Br Br -0.2901 2.4595 'International Tables Vol C Tables 4.2.6.8 and 6.1.1.4'
Hg Hg -2.3894 9.2266 'International Tables Vol C Tables 4.2.6.8 and 6.1.1.4'
N N 0.0061 0.0033 'International Tables Vol C Tables 4.2.6.8 and 6.1.1.4'
H H 0.0000 0.0000 'International Tables Vol C Tables 4.2.6.8 and 6.1.1.4'

loop_
_geom_angle_atom_site_label_1
_geom_angle_atom_site_label_2
_geom_angle_atom_site_label_3
_geom_angle_site_symmetry_1
_geom_angle_site_symmetry_3
_geom_angle
_geom_angle_publ_flag
N Hg N 5_556 . 180 y
N Hg Br 5_556 2_556 88.8(3) y
N Hg Br . 2_556 91.2(3) y
N Hg Br 5_556 6 91.2(3) ?
N Hg Br . 6 88.8(3) ?
Br Hg Br 2_556 6 180 y
N Hg Br 5_556 . 92.6(2) y
N Hg Br . . 87.4(2) ?
Br Hg Br 2_556 . 84.34(5) y
Br Hg Br 6 . 95.66(5) y
N Hg Br 5_556 5_556 87.4(2) ?
N Hg Br . 5_556 92.6(2) ?
Br Hg Br 2_556 5_556 95.66(5) ?
Br Hg Br 6 5_556 84.34(5) ?
Br Hg Br . 5_556 180 ?
Hg Br Hg 2_556 . 82.41(4) y
N N C1 2_556 . 118.0(6) y
N N Hg 2_556 . 117.8(2) y
C1 N Hg . . 123.7(7) y
N C1 C2 . . 124.4(6) y
N C1 H1 . . 117.8 ?
C2 C1 H1 . . 117.8 ?
C2 C2 C1 2_556 . 117.5(6) y
C2 C2 H2 2_556 . 121.2 ?
C1 C2 H2 . . 121.2 ?

loop_
_geom_bond_atom_site_label_1
_geom_bond_atom_site_label_2
_geom_bond_site_symmetry_2
_geom_bond_distance
_geom_bond_publ_flag
Hg N 5_556 2.532(11) ?
Hg N . 2.532(11) y
Hg Br 2_556 2.5962(15) ?
Hg Br 6 2.5962(15) y
Hg Br . 3.0280(16) y
Hg Br 5_556 3.0280(16) y
Br Hg 2_556 2.5962(15) ?
N N 2_556 1.332(18) y
N C1 . 1.339(14) y
C1 C2 . 1.360(19) y
C1 H1 . 0.93 ?
C2 C2 2_556 1.335(19) ?
C2 H2 . 0.93 ?
